data_7706128
loop_
_publ_author_name
'Luo, Qi'
'Zhang, Jing'
'Xia, Jiangbin'

_publ_section_title
;
 Developing strong NIR absorption materials through linear planar
 \p-conjugated cyclopalladated complex dimers.
;
_journal_issue 4
_journal_name_full 'Dalton transactions (Cambridge, England : 2003)'
_journal_page_first 1344
_journal_page_last 1348
_journal_paper_doi 10.1039/d0dt03659e
_journal_volume 50
_journal_year 2021
_chemical_formula_sum 'C52 H40 Cl8 N4 O4 Pd2 S4'
_chemical_formula_weight 1409.52
_space_group_crystal_system triclinic
_space_group_IT_number 2
_space_group_name_Hall '-P 1'
_space_group_name_H-M_alt 'P -1'
_atom_sites_solution_hydrogens geom
_atom_sites_solution_primary direct
_atom_sites_solution_secondary difmap
_audit_creation_method SHELXL-2016/4
_audit_update_record
;
2019-05-08 deposited with the CCDC.	2020-12-15 downloaded from the CCDC.
;
_cell_angle_alpha 77.438(2)
_cell_angle_beta 76.466(2)
_cell_angle_gamma 71.907(2)
_cell_formula_units_Z 1
_cell_length_a 9.1706(4)
_cell_length_b 10.5573(5)
_cell_length_c 14.9910(7)
_cell_measurement_reflns_used 9910
_cell_measurement_temperature 130(2)
_cell_measurement_theta_max 66.60
_cell_measurement_theta_min 3.07
_cell_volume 1324.73(11)
_computing_cell_refinement 'Bruker SAINT'
_computing_data_collection 'Bruker APEX3'
_computing_data_reduction 'Bruker SAINT'
_computing_molecular_graphics 'Bruker SHELXTL'
_computing_publication_material 'Bruker SHELXTL'
_computing_structure_refinement 'SHELXL-2016/4 (Sheldrick, 2016)'
_computing_structure_solution 'SHELXT 2014/5 (Sheldrick, 2014)'
_diffrn_ambient_temperature 130(2)
_diffrn_measured_fraction_theta_full 0.984
_diffrn_measured_fraction_theta_max 0.984
_diffrn_measurement_device_type 'Bruker Kappa APEX-Duo CCD'
_diffrn_measurement_method '\f and \w scans'
_diffrn_radiation_type CuK\a
_diffrn_radiation_wavelength 1.54178
_diffrn_reflns_av_R_equivalents 0.0507
_diffrn_reflns_av_unetI/netI 0.0465
_diffrn_reflns_Laue_measured_fraction_full 0.984
_diffrn_reflns_Laue_measured_fraction_max 0.984
_diffrn_reflns_limit_h_max 10
_diffrn_reflns_limit_h_min -10
_diffrn_reflns_limit_k_max 12
_diffrn_reflns_limit_k_min -12
_diffrn_reflns_limit_l_max 17
_diffrn_reflns_limit_l_min -17
_diffrn_reflns_number 17425
_diffrn_reflns_point_group_measured_fraction_full 0.984
_diffrn_reflns_point_group_measured_fraction_max 0.984
_diffrn_reflns_theta_full 66.640
_diffrn_reflns_theta_max 66.640
_diffrn_reflns_theta_min 3.070
_diffrn_source 'fine-focus sealed tube'
_exptl_absorpt_coefficient_mu 11.082
_exptl_absorpt_correction_T_max 0.7528
_exptl_absorpt_correction_T_min 0.4063
_exptl_absorpt_correction_type multi-scan
_exptl_absorpt_process_details 'SADABS-2012/1 (Bruker,2012)'
_exptl_crystal_colour brown
_exptl_crystal_density_diffrn 1.767
_exptl_crystal_density_meas ?
_exptl_crystal_description stick
_exptl_crystal_F_000 704
_exptl_crystal_size_max 0.330
_exptl_crystal_size_mid 0.060
_exptl_crystal_size_min 0.020
_refine_diff_density_max 1.607
_refine_diff_density_min -1.249
_refine_diff_density_rms 0.173
_refine_ls_extinction_method none
_refine_ls_goodness_of_fit_ref 1.072
_refine_ls_hydrogen_treatment constr
_refine_ls_matrix_type full
_refine_ls_number_parameters 336
_refine_ls_number_reflns 4608
_refine_ls_number_restraints 0
_refine_ls_restrained_S_all 1.072
_refine_ls_R_factor_all 0.0450
_refine_ls_R_factor_gt 0.0440
_refine_ls_shift/su_max 0.001
_refine_ls_shift/su_mean 0.000
_refine_ls_structure_factor_coef Fsqd
_refine_ls_weighting_details 'w=1/[\s^2^(Fo^2^)+(0.0924P)^2^+0.9589P] where P=(Fo^2^+2Fc^2^)/3'
_refine_ls_weighting_scheme calc
_refine_ls_wR_factor_gt 0.1247
_refine_ls_wR_factor_ref 0.1257
_reflns_Friedel_coverage 0.000
_reflns_number_gt 4433
_reflns_number_total 4608
_reflns_threshold_expression 'I > 2\s(I)'
_cod_data_source_file d0dt03659e2.cif
_cod_data_source_block x_Dimer-Pd
_cod_depositor_comments
;
The following automatic conversions were performed:

data item '_exptl_crystal_density_meas' value 'not measured' was
changed to '?' -- the value is perceived as not measured.

Automatic conversion script
Id: cif_fix_values 7556 2019-12-06 15:28:31Z antanas 

 Adding full bibliography for 7706127--7706128.cif.
;
_cod_database_code 7706128
_shelx_shelxl_version_number 2016/4
_shelx_space_group_comment
;
The symmetry employed for this shelxl refinement is uniquely defined
by the following loop, which should always be used as a source of
symmetry information in preference to the above space-group names.
They are only intended as comments.
;
_shelx_estimated_absorpt_t_min 0.121
_shelx_estimated_absorpt_t_max 0.809

loop_
_space_group_symop_operation_xyz
'x, y, z'
'-x, -y, -z'

loop_
_atom_site_label
_atom_site_type_symbol
_atom_site_fract_x
_atom_site_fract_y
_atom_site_fract_z
_atom_site_U_iso_or_equiv
_atom_site_adp_type
_atom_site_occupancy
_atom_site_site_symmetry_order
_atom_site_calc_flag
_atom_site_refinement_flags_posn
_atom_site_refinement_flags_adp
_atom_site_refinement_flags_occupancy
_atom_site_disorder_assembly
_atom_site_disorder_group
PD1 Pd 0.94406(2) 0.67522(2) 0.49255(2) 0.01637(14) Uani 1 1 d . . . . .
CL1 Cl 1.20765(14) 0.21366(11) 1.02803(7) 0.0405(3) Uani 1 1 d . . . . .
N1 N 0.8263(3) 0.6656(3) 0.6255(2) 0.0182(6) Uani 1 1 d . . . . .
O1 O 0.3029(3) 0.8152(3) 0.79943(18) 0.0244(6) Uani 1 1 d . . . . .
C1 C 1.4212(4) 0.5179(4) 0.5201(2) 0.0215(7) Uani 1 1 d . . . . .
S1 S 1.35988(10) 0.49438(9) 0.64041(6) 0.0209(2) Uani 1 1 d . . . . .
CL2 Cl 1.05263(10) 0.70800(9) 0.33592(6) 0.0232(2) Uani 1 1 d . . . . .
N2 N 0.7169(4) 0.7624(3) 0.4653(2) 0.0207(6) Uani 1 1 d . . . . .
O2 O 0.1981(3) 0.9276(3) 0.6221(2) 0.0339(7) Uani 1 1 d . . . . .
C2 C 1.2931(4) 0.5752(4) 0.4745(2) 0.0208(7) Uani 1 1 d . . . . .
H2 H 1.304938 0.596120 0.408700 0.025 Uiso 1 1 calc R U . . .
S2 S 1.09819(11) 0.33344(10) 0.84747(6) 0.0266(2) Uani 1 1 d . . . . .
C5 C 1.0496(4) 0.5569(4) 0.7056(2) 0.0197(7) Uani 1 1 d . . . . .
C4 C 1.1626(4) 0.5563(4) 0.6279(3) 0.0203(7) Uani 1 1 d . . . . .
CL4 Cl 0.60356(16) 0.35335(14) 0.93968(9) 0.0528(3) Uani 1 1 d . . . . .
C3 C 1.1487(4) 0.5989(4) 0.5315(3) 0.0192(7) Uani 1 1 d . . . . .
CL3 Cl 0.6102(2) 0.11887(19) 0.86241(12) 0.0791(5) Uani 1 1 d . . . . .
C6 C 1.0988(4) 0.4978(4) 0.7974(2) 0.0212(7) Uani 1 1 d . . . . .
C7 C 1.1535(4) 0.5555(4) 0.8507(3) 0.0256(8) Uani 1 1 d . . . . .
H7 H 1.162820 0.645132 0.834556 0.031 Uiso 1 1 calc R U . . .
C8 C 1.1953(4) 0.4682(4) 0.9331(3) 0.0272(8) Uani 1 1 d . . . . .
H8 H 1.235116 0.492914 0.977893 0.033 Uiso 1 1 calc R U . . .
C9 C 1.1720(4) 0.3479(4) 0.9398(2) 0.0265(8) Uani 1 1 d . . . . .
C10 C 0.8828(4) 0.6139(4) 0.7053(2) 0.0195(7) Uani 1 1 d . . . . .
C11 C 0.7773(4) 0.6186(4) 0.7917(2) 0.0247(8) Uani 1 1 d . . . . .
H11 H 0.816956 0.578481 0.847397 0.030 Uiso 1 1 calc R U . . .
C12 C 0.6216(4) 0.6786(4) 0.7972(3) 0.0261(8) Uani 1 1 d . . . . .
H12 H 0.554186 0.681629 0.855882 0.031 Uiso 1 1 calc R U . . .
C13 C 0.5614(4) 0.7366(4) 0.7143(2) 0.0208(7) Uani 1 1 d . . . . .
C14 C 0.6692(4) 0.7247(4) 0.6308(2) 0.0193(7) Uani 1 1 d . . . . .
C15 C 0.4009(4) 0.8054(4) 0.7148(3) 0.0236(8) Uani 1 1 d . . . . .
C16 C 0.3453(4) 0.8562(4) 0.6329(3) 0.0227(8) Uani 1 1 d . . . . .
C17 C 0.4530(4) 0.8399(4) 0.5461(3) 0.0220(8) Uani 1 1 d . . . . .
C18 C 0.6109(4) 0.7775(4) 0.5456(2) 0.0203(7) Uani 1 1 d . . . . .
C19 C 0.4027(5) 0.8852(4) 0.4595(3) 0.0264(8) Uani 1 1 d . . . . .
H19 H 0.295534 0.927168 0.457033 0.032 Uiso 1 1 calc R U . . .
C20 C 0.5100(5) 0.8680(4) 0.3792(3) 0.0285(9) Uani 1 1 d . . . . .
H20 H 0.477663 0.897266 0.320584 0.034 Uiso 1 1 calc R U . . .
C21 C 0.6664(5) 0.8073(4) 0.3843(3) 0.0245(8) Uani 1 1 d . . . . .
H21 H 0.740039 0.797323 0.328200 0.029 Uiso 1 1 calc R U . . .
C22 C 0.2849(5) 0.9348(5) 0.8366(3) 0.0393(10) Uani 1 1 d . . . . .
H22A H 0.260991 1.015550 0.788820 0.047 Uiso 1 1 calc R U . . .
H22B H 0.382594 0.930283 0.856131 0.047 Uiso 1 1 calc R U . . .
C23 C 0.1551(5) 0.9432(5) 0.9177(3) 0.0417(11) Uani 1 1 d . . . . .
H23A H 0.057188 0.956424 0.896699 0.063 Uiso 1 1 calc R U . . .
H23B H 0.146818 1.019435 0.947803 0.063 Uiso 1 1 calc R U . . .
H23C H 0.175649 0.859425 0.962106 0.063 Uiso 1 1 calc R U . . .
C24 C 0.0654(5) 0.9059(5) 0.6892(3) 0.0322(9) Uani 1 1 d . . . . .
H24A H 0.047262 0.956170 0.741212 0.039 Uiso 1 1 calc R U . . .
H24B H 0.082021 0.808781 0.714548 0.039 Uiso 1 1 calc R U . . .
C25 C -0.0722(5) 0.9562(5) 0.6395(3) 0.0341(9) Uani 1 1 d . . . . .
H25A H -0.089176 1.053047 0.616564 0.051 Uiso 1 1 calc R U . . .
H25B H -0.165493 0.940618 0.682707 0.051 Uiso 1 1 calc R U . . .
H25C H -0.051142 0.907712 0.587109 0.051 Uiso 1 1 calc R U . . .
C26 C 0.6011(6) 0.2924(6) 0.8386(3) 0.0541(14) Uani 1 1 d . . . . .
H26A H 0.504447 0.344035 0.814276 0.065 Uiso 1 1 calc R U . . .
H26B H 0.690925 0.306798 0.790099 0.065 Uiso 1 1 calc R U . . .

loop_
_atom_site_aniso_label
_atom_site_aniso_U_11
_atom_site_aniso_U_22
_atom_site_aniso_U_33
_atom_site_aniso_U_23
_atom_site_aniso_U_13
_atom_site_aniso_U_12
PD1 0.01758(19) 0.01753(19) 0.00918(19) 0.00012(11) 0.00126(11) -0.00222(12)
CL1 0.0644(7) 0.0322(6) 0.0228(5) 0.0085(4) -0.0176(5) -0.0116(5)
N1 0.0157(14) 0.0189(15) 0.0154(14) -0.0009(11) 0.0020(11) -0.0030(11)
O1 0.0218(12) 0.0265(14) 0.0187(13) -0.0026(10) 0.0030(10) -0.0033(10)
C1 0.0247(19) 0.0212(19) 0.0137(17) -0.0015(13) 0.0027(14) -0.0047(14)
S1 0.0188(4) 0.0259(5) 0.0122(4) -0.0001(3) 0.0012(3) -0.0029(3)
CL2 0.0252(4) 0.0279(5) 0.0109(4) 0.0006(3) 0.0021(3) -0.0056(4)
N2 0.0246(15) 0.0174(15) 0.0149(15) 0.0004(11) -0.0011(12) -0.0021(12)
O2 0.0196(13) 0.0403(18) 0.0287(15) 0.0058(12) -0.0012(11) 0.0004(12)
C2 0.0220(17) 0.0218(19) 0.0138(17) -0.0013(14) 0.0016(14) -0.0040(14)
S2 0.0379(5) 0.0240(5) 0.0160(4) 0.0018(3) -0.0071(4) -0.0072(4)
C5 0.0259(18) 0.0192(18) 0.0098(16) 0.0002(13) 0.0004(13) -0.0046(14)
C4 0.0205(17) 0.0181(18) 0.0184(18) -0.0021(14) 0.0007(14) -0.0032(14)
CL4 0.0554(7) 0.0553(8) 0.0450(7) 0.0005(5) -0.0038(5) -0.0207(6)
C3 0.0199(17) 0.0183(18) 0.0147(17) 0.0001(13) 0.0006(13) -0.0032(14)
CL3 0.1105(14) 0.0682(11) 0.0604(9) -0.0139(8) -0.0240(9) -0.0178(9)
C6 0.0184(16) 0.0224(19) 0.0146(17) 0.0010(14) 0.0019(13) -0.0003(14)
C7 0.0303(19) 0.027(2) 0.0162(17) 0.0024(14) -0.0017(14) -0.0091(15)
C8 0.0307(19) 0.034(2) 0.0152(17) -0.0002(15) -0.0050(14) -0.0089(16)
C9 0.0321(19) 0.030(2) 0.0115(17) 0.0028(14) -0.0035(14) -0.0043(16)
C10 0.0225(17) 0.0182(18) 0.0141(17) -0.0017(13) -0.0005(13) -0.0031(14)
C11 0.0252(18) 0.029(2) 0.0132(17) 0.0007(14) 0.0020(14) -0.0043(15)
C12 0.0250(18) 0.032(2) 0.0144(17) -0.0015(15) 0.0033(14) -0.0042(16)
C13 0.0220(17) 0.0184(18) 0.0176(17) 0.0000(14) -0.0005(14) -0.0033(14)
C14 0.0232(17) 0.0157(17) 0.0157(17) 0.0004(13) -0.0020(14) -0.0036(14)
C15 0.0216(18) 0.0234(19) 0.0212(19) -0.0036(14) 0.0031(14) -0.0046(15)
C16 0.0201(17) 0.0191(18) 0.0220(19) -0.0008(14) 0.0008(14) -0.0006(14)
C17 0.0242(19) 0.0183(18) 0.0197(18) -0.0009(14) -0.0014(15) -0.0036(14)
C18 0.0263(19) 0.0174(18) 0.0139(17) -0.0021(13) 0.0016(14) -0.0054(14)
C19 0.0202(18) 0.029(2) 0.024(2) -0.0004(16) -0.0053(15) -0.0006(15)
C20 0.036(2) 0.028(2) 0.0169(19) 0.0005(15) -0.0087(16) -0.0025(17)
C21 0.0266(19) 0.027(2) 0.0159(18) -0.0016(15) -0.0023(15) -0.0035(16)
C22 0.041(2) 0.043(3) 0.033(2) -0.016(2) 0.0112(19) -0.017(2)
C23 0.040(2) 0.049(3) 0.030(2) -0.014(2) 0.009(2) -0.008(2)
C24 0.0223(19) 0.036(2) 0.032(2) -0.0017(18) -0.0007(17) -0.0034(17)
C25 0.027(2) 0.030(2) 0.041(2) -0.0029(18) -0.0080(18) -0.0024(17)
C26 0.046(3) 0.065(4) 0.030(2) 0.005(2) 0.005(2) -0.003(2)

loop_
_atom_type_symbol
_atom_type_description
_atom_type_scat_dispersion_real
_atom_type_scat_dispersion_imag
_atom_type_scat_source
C C 0.0181 0.0091 'International Tables Vol C Tables 4.2.6.8 and 6.1.1.4'
H H 0.0000 0.0000 'International Tables Vol C Tables 4.2.6.8 and 6.1.1.4'
N N 0.0311 0.0180 'International Tables Vol C Tables 4.2.6.8 and 6.1.1.4'
O O 0.0492 0.0322 'International Tables Vol C Tables 4.2.6.8 and 6.1.1.4'
S S 0.3331 0.5567 'International Tables Vol C Tables 4.2.6.8 and 6.1.1.4'
Cl Cl 0.3639 0.7018 'International Tables Vol C Tables 4.2.6.8 and 6.1.1.4'
Pd Pd 0.1215 3.9337 'International Tables Vol C Tables 4.2.6.8 and 6.1.1.4'

loop_
_geom_angle_atom_site_label_1
_geom_angle_atom_site_label_2
_geom_angle_atom_site_label_3
_geom_angle
_geom_angle_site_symmetry_1
_geom_angle_site_symmetry_3
_geom_angle_publ_flag
C3 PD1 N1 92.95(14) . . ?
C3 PD1 N2 173.87(13) . . ?
N1 PD1 N2 81.38(12) . . ?
C3 PD1 CL2 93.36(11) . . ?
N1 PD1 CL2 172.94(9) . . ?
N2 PD1 CL2 92.18(9) . . ?
C10 N1 C14 118.7(3) . . ?
C10 N1 PD1 128.9(2) . . ?
C14 N1 PD1 112.4(2) . . ?
C15 O1 C22 114.6(3) . . ?
C1 C1 C2 127.5(4) 2_866 . ?
C1 C1 S1 121.7(4) 2_866 . ?
C2 C1 S1 110.8(3) . . ?
C1 S1 C4 91.32(17) . . ?
C21 N2 C18 118.6(3) . . ?
C21 N2 PD1 130.2(3) . . ?
C18 N2 PD1 111.1(2) . . ?
C16 O2 C24 121.7(3) . . ?
C3 C2 C1 115.5(3) . . ?
C3 C2 H2 122.2 . . ?
C1 C2 H2 122.2 . . ?
C9 S2 C6 90.47(18) . . ?
C4 C5 C10 124.3(3) . . ?
C4 C5 C6 118.3(3) . . ?
C10 C5 C6 117.4(3) . . ?
C5 C4 C3 130.0(3) . . ?
C5 C4 S1 119.0(3) . . ?
C3 C4 S1 111.0(3) . . ?
C2 C3 C4 111.3(3) . . ?
C2 C3 PD1 127.0(3) . . ?
C4 C3 PD1 121.7(3) . . ?
C7 C6 C5 128.1(3) . . ?
C7 C6 S2 111.0(3) . . ?
C5 C6 S2 120.8(3) . . ?
C6 C7 C8 113.3(4) . . ?
C6 C7 H7 123.3 . . ?
C8 C7 H7 123.3 . . ?
C9 C8 C7 112.0(4) . . ?
C9 C8 H8 124.0 . . ?
C7 C8 H8 124.0 . . ?
C8 C9 CL1 126.9(3) . . ?
C8 C9 S2 113.2(3) . . ?
CL1 C9 S2 119.9(2) . . ?
N1 C10 C11 119.1(3) . . ?
N1 C10 C5 121.8(3) . . ?
C11 C10 C5 119.0(3) . . ?
C12 C11 C10 122.3(3) . . ?
C12 C11 H11 118.8 . . ?
C10 C11 H11 118.8 . . ?
C11 C12 C13 119.1(3) . . ?
C11 C12 H12 120.5 . . ?
C13 C12 H12 120.5 . . ?
C14 C13 C12 116.4(3) . . ?
C14 C13 C15 121.4(3) . . ?
C12 C13 C15 122.2(3) . . ?
N1 C14 C13 124.3(3) . . ?
N1 C14 C18 118.0(3) . . ?
C13 C14 C18 117.8(3) . . ?
C16 C15 O1 121.3(3) . . ?
C16 C15 C13 120.6(3) . . ?
O1 C15 C13 118.0(3) . . ?
O2 C16 C15 127.5(3) . . ?
O2 C16 C17 113.6(3) . . ?
C15 C16 C17 118.9(3) . . ?
C18 C17 C19 117.8(3) . . ?
C18 C17 C16 120.4(3) . . ?
C19 C17 C16 121.8(3) . . ?
N2 C18 C17 122.3(3) . . ?
N2 C18 C14 116.9(3) . . ?
C17 C18 C14 120.8(3) . . ?
C20 C19 C17 119.4(4) . . ?
C20 C19 H19 120.3 . . ?
C17 C19 H19 120.3 . . ?
C19 C20 C21 119.5(4) . . ?
C19 C20 H20 120.3 . . ?
C21 C20 H20 120.3 . . ?
N2 C21 C20 122.4(4) . . ?
N2 C21 H21 118.8 . . ?
C20 C21 H21 118.8 . . ?
O1 C22 C23 107.9(4) . . ?
O1 C22 H22A 110.1 . . ?
C23 C22 H22A 110.1 . . ?
O1 C22 H22B 110.1 . . ?
C23 C22 H22B 110.1 . . ?
H22A C22 H22B 108.4 . . ?
C22 C23 H23A 109.5 . . ?
C22 C23 H23B 109.5 . . ?
H23A C23 H23B 109.5 . . ?
C22 C23 H23C 109.5 . . ?
H23A C23 H23C 109.5 . . ?
H23B C23 H23C 109.5 . . ?
O2 C24 C25 106.7(3) . . ?
O2 C24 H24A 110.4 . . ?
C25 C24 H24A 110.4 . . ?
O2 C24 H24B 110.4 . . ?
C25 C24 H24B 110.4 . . ?
H24A C24 H24B 108.6 . . ?
C24 C25 H25A 109.5 . . ?
C24 C25 H25B 109.5 . . ?
H25A C25 H25B 109.5 . . ?
C24 C25 H25C 109.5 . . ?
H25A C25 H25C 109.5 . . ?
H25B C25 H25C 109.5 . . ?
CL3 C26 CL4 111.6(3) . . ?
CL3 C26 H26A 109.3 . . ?
CL4 C26 H26A 109.3 . . ?
CL3 C26 H26B 109.3 . . ?
CL4 C26 H26B 109.3 . . ?
H26A C26 H26B 108.0 . . ?

loop_
_geom_bond_atom_site_label_1
_geom_bond_atom_site_label_2
_geom_bond_distance
_geom_bond_site_symmetry_2
_geom_bond_publ_flag
PD1 C3 1.970(4) . ?
PD1 N1 2.030(3) . ?
PD1 N2 2.097(3) . ?
PD1 CL2 2.3218(9) . ?
CL1 C9 1.721(4) . ?
N1 C10 1.352(5) . ?
N1 C14 1.371(5) . ?
O1 C15 1.375(4) . ?
O1 C22 1.437(5) . ?
C1 C1 1.395(7) 2_866 ?
C1 C2 1.404(5) . ?
C1 S1 1.746(4) . ?
S1 C4 1.763(4) . ?
N2 C21 1.338(5) . ?
N2 C18 1.364(5) . ?
O2 C16 1.354(5) . ?
O2 C24 1.430(5) . ?
C2 C3 1.380(5) . ?
C2 H2 0.9500 . ?
S2 C9 1.730(4) . ?
S2 C6 1.735(4) . ?
C5 C4 1.365(5) . ?
C5 C10 1.460(5) . ?
C5 C6 1.493(5) . ?
C4 C3 1.441(5) . ?
CL4 C26 1.778(6) . ?
CL3 C26 1.767(7) . ?
C6 C7 1.360(6) . ?
C7 C8 1.425(5) . ?
C7 H7 0.9500 . ?
C8 C9 1.331(6) . ?
C8 H8 0.9500 . ?
C10 C11 1.423(5) . ?
C11 C12 1.361(5) . ?
C11 H11 0.9500 . ?
C12 C13 1.415(5) . ?
C12 H12 0.9500 . ?
C13 C14 1.404(5) . ?
C13 C15 1.424(5) . ?
C14 C18 1.432(5) . ?
C15 C16 1.375(6) . ?
C16 C17 1.446(5) . ?
C17 C18 1.391(5) . ?
C17 C19 1.414(5) . ?
C19 C20 1.371(6) . ?
C19 H19 0.9500 . ?
C20 C21 1.390(6) . ?
C20 H20 0.9500 . ?
C21 H21 0.9500 . ?
C22 C23 1.486(6) . ?
C22 H22A 0.9900 . ?
C22 H22B 0.9900 . ?
C23 H23A 0.9800 . ?
C23 H23B 0.9800 . ?
C23 H23C 0.9800 . ?
C24 C25 1.510(6) . ?
C24 H24A 0.9900 . ?
C24 H24B 0.9900 . ?
C25 H25A 0.9800 . ?
C25 H25B 0.9800 . ?
C25 H25C 0.9800 . ?
C26 H26A 0.9900 . ?
C26 H26B 0.9900 . ?

loop_
_geom_torsion_atom_site_label_1
_geom_torsion_atom_site_label_2
_geom_torsion_atom_site_label_3
_geom_torsion_atom_site_label_4
_geom_torsion
_geom_torsion_site_symmetry_1
_geom_torsion_site_symmetry_2
_geom_torsion_site_symmetry_3
_geom_torsion_site_symmetry_4
_geom_torsion_publ_flag
C1 C1 S1 C4 -178.1(5) 2_866 . . . ?
C2 C1 S1 C4 1.9(3) . . . . ?
C1 C1 C2 C3 179.1(5) 2_866 . . . ?
S1 C1 C2 C3 -0.9(4) . . . . ?
C10 C5 C4 C3 -5.0(7) . . . . ?
C6 C5 C4 C3 176.2(4) . . . . ?
C10 C5 C4 S1 175.5(3) . . . . ?
C6 C5 C4 S1 -3.2(5) . . . . ?
C1 S1 C4 C5 177.1(3) . . . . ?
C1 S1 C4 C3 -2.4(3) . . . . ?
C1 C2 C3 C4 -0.9(5) . . . . ?
C1 C2 C3 PD1 -179.1(3) . . . . ?
C5 C4 C3 C2 -177.1(4) . . . . ?
S1 C4 C3 C2 2.3(4) . . . . ?
C5 C4 C3 PD1 1.1(6) . . . . ?
S1 C4 C3 PD1 -179.41(18) . . . . ?
C4 C5 C6 C7 79.9(5) . . . . ?
C10 C5 C6 C7 -99.0(5) . . . . ?
C4 C5 C6 S2 -97.4(4) . . . . ?
C10 C5 C6 S2 83.7(4) . . . . ?
C9 S2 C6 C7 0.1(3) . . . . ?
C9 S2 C6 C5 177.9(3) . . . . ?
C5 C6 C7 C8 -177.7(3) . . . . ?
S2 C6 C7 C8 -0.2(4) . . . . ?
C6 C7 C8 C9 0.2(5) . . . . ?
C7 C8 C9 CL1 179.8(3) . . . . ?
C7 C8 C9 S2 -0.1(4) . . . . ?
C6 S2 C9 C8 0.0(3) . . . . ?
C6 S2 C9 CL1 -180.0(2) . . . . ?
C14 N1 C10 C11 1.9(5) . . . . ?
PD1 N1 C10 C11 179.8(3) . . . . ?
C14 N1 C10 C5 -176.2(3) . . . . ?
PD1 N1 C10 C5 1.6(5) . . . . ?
C4 C5 C10 N1 3.4(6) . . . . ?
C6 C5 C10 N1 -177.8(3) . . . . ?
C4 C5 C10 C11 -174.7(4) . . . . ?
C6 C5 C10 C11 4.1(5) . . . . ?
N1 C10 C11 C12 -2.8(6) . . . . ?
C5 C10 C11 C12 175.3(4) . . . . ?
C10 C11 C12 C13 1.1(6) . . . . ?
C11 C12 C13 C14 1.4(6) . . . . ?
C11 C12 C13 C15 -177.6(4) . . . . ?
C10 N1 C14 C13 0.6(5) . . . . ?
PD1 N1 C14 C13 -177.5(3) . . . . ?
C10 N1 C14 C18 -179.2(3) . . . . ?
PD1 N1 C14 C18 2.6(4) . . . . ?
C12 C13 C14 N1 -2.3(6) . . . . ?
C15 C13 C14 N1 176.7(3) . . . . ?
C12 C13 C14 C18 177.5(3) . . . . ?
C15 C13 C14 C18 -3.5(6) . . . . ?
C22 O1 C15 C16 -90.5(5) . . . . ?
C22 O1 C15 C13 91.6(4) . . . . ?
C14 C13 C15 C16 3.4(6) . . . . ?
C12 C13 C15 C16 -177.6(4) . . . . ?
C14 C13 C15 O1 -178.7(3) . . . . ?
C12 C13 C15 O1 0.2(6) . . . . ?
C24 O2 C16 C15 -31.9(6) . . . . ?
C24 O2 C16 C17 151.2(4) . . . . ?
O1 C15 C16 O2 4.8(6) . . . . ?
C13 C15 C16 O2 -177.4(4) . . . . ?
O1 C15 C16 C17 -178.4(3) . . . . ?
C13 C15 C16 C17 -0.7(6) . . . . ?
O2 C16 C17 C18 175.2(3) . . . . ?
C15 C16 C17 C18 -2.0(6) . . . . ?
O2 C16 C17 C19 -5.2(5) . . . . ?
C15 C16 C17 C19 177.6(4) . . . . ?
C21 N2 C18 C17 -1.2(5) . . . . ?
PD1 N2 C18 C17 176.3(3) . . . . ?
C21 N2 C18 C14 178.3(3) . . . . ?
PD1 N2 C18 C14 -4.2(4) . . . . ?
C19 C17 C18 N2 1.8(6) . . . . ?
C16 C17 C18 N2 -178.7(4) . . . . ?
C19 C17 C18 C14 -177.7(3) . . . . ?
C16 C17 C18 C14 1.9(6) . . . . ?
N1 C14 C18 N2 1.2(5) . . . . ?
C13 C14 C18 N2 -178.7(3) . . . . ?
N1 C14 C18 C17 -179.3(3) . . . . ?
C13 C14 C18 C17 0.8(5) . . . . ?
C18 C17 C19 C20 -0.9(6) . . . . ?
C16 C17 C19 C20 179.6(4) . . . . ?
C17 C19 C20 C21 -0.5(6) . . . . ?
C18 N2 C21 C20 -0.3(6) . . . . ?
PD1 N2 C21 C20 -177.3(3) . . . . ?
C19 C20 C21 N2 1.1(6) . . . . ?
C15 O1 C22 C23 169.5(4) . . . . ?
C16 O2 C24 C25 -157.5(4) . . . . ?
